data_1536779
loop_
_publ_author_name
'Engel, P.'
'Nowacki, W.'

_publ_section_title
;
 Die Verfeinerung der Kristallstruktur von Proustit, Ag3 As S3 und
 Pyrargyrit, Ag3 Sb S3
;
_journal_name_full
;
Neues Jahrbuch fuer Mineralogie. Monatshefte (Band=Jahr) (1950-)
;
_journal_page_first 181
_journal_page_last 184
_journal_volume 1966
_journal_year 1966
_chemical_formula_sum 'Ag3 As S3'
_space_group_IT_number 161
_symmetry_space_group_name_Hall 'R 3 -2"c'
_symmetry_space_group_name_H-M 'R 3 c :H'
_cell_angle_alpha 90
_cell_angle_beta 90
_cell_angle_gamma 120
_cell_formula_units_Z 6
_cell_length_a 10.82
_cell_length_b 10.82
_cell_length_c 8.69
_cell_volume 881.059
_citation_journal_id_ASTM NJMMAW
_cod_data_source_file Engel_NJMMAW_1966_655.cif
_cod_data_source_block Ag3As1S3
_cod_original_cell_volume 881.0588
_cod_original_formula_sum 'Ag3 As1 S3'
_cod_database_code 1536779

loop_
_symmetry_equiv_pos_as_xyz
x,y,z
-y,x-y,z
-x+y,-x,z
-y,-x,z+1/2
x,x-y,z+1/2
-x+y,y,z+1/2
x+2/3,y+1/3,z+1/3
-y+2/3,x-y+1/3,z+1/3
-x+y+2/3,-x+1/3,z+1/3
-y+2/3,-x+1/3,z+5/6
x+2/3,x-y+1/3,z+5/6
-x+y+2/3,y+1/3,z+5/6
x+1/3,y+2/3,z+2/3
-y+1/3,x-y+2/3,z+2/3
-x+y+1/3,-x+2/3,z+2/3
-y+1/3,-x+2/3,z+7/6
x+1/3,x-y+2/3,z+7/6
-x+y+1/3,y+2/3,z+7/6

loop_
_atom_site_label
_atom_site_type_symbol
_atom_site_fract_x
_atom_site_fract_y
_atom_site_fract_z
_atom_site_occupancy
_atom_site_U_iso_or_equiv
As1 As+3 0 0 0 1 0.0
S1 S-2 0.2115 0.0948 0.3771 1 0.0
Ag1 Ag+1 0.2443 0.3028 0.2326 1 0.0
